data_4300406
_journal_name_full 'Inorganic Chemistry'
_journal_paper_doi 10.1021/ic0511468
_journal_year 2006
_chemical_formula_sum 'C60 H46 Cu2 Fe4 N24 O15'
_chemical_formula_weight 1693.69
_space_group_IT_number 14
_symmetry_cell_setting monoclinic
_symmetry_space_group_name_Hall '-P 2ybc'
_symmetry_space_group_name_H-M 'P 1 21/c 1'
_cell_angle_alpha 90.00
_cell_angle_beta 112.267(3)
_cell_angle_gamma 90.00
_cell_formula_units_Z 2
_cell_length_a 16.097(3)
_cell_length_b 15.619(3)
_cell_length_c 14.524(2)
_cell_measurement_temperature 293(2)
_cell_volume 3379.3(9)
_diffrn_ambient_temperature 293(2)
_exptl_crystal_density_diffrn 1.665
_cod_depositor_comments
;
The following automatic conversions were performed:
'_symmetry_cell_setting' value 'Monoclinic' changed to 'monoclinic'
according to '/home/saulius/struct/CIF-dictionaries/cif_core.dic'
dictionary named 'cif_core.dic' version 2.4.1 from 2010-06-29.

Automatic conversion script
Id: cif_fix_enum 1527 2010-12-29 10:47:43Z saulius 
;
_cod_original_sg_symbol_H-M 'P 21/c'
_cod_database_code 4300406

loop_
_symmetry_equiv_pos_as_xyz
'x, y, z'
'-x, y+1/2, -z+1/2'
'-x, -y, -z'
'x, -y-1/2, z-1/2'

loop_
_atom_site_label
_atom_site_type_symbol
_atom_site_fract_x
_atom_site_fract_y
_atom_site_fract_z
_atom_site_U_iso_or_equiv
_atom_site_adp_type
_atom_site_occupancy
_atom_site_symmetry_multiplicity
_atom_site_calc_flag
_atom_site_refinement_flags
_atom_site_disorder_assembly
_atom_site_disorder_group
Cu1 Cu 0.24961(2) 0.74544(2) 0.51241(3) 0.02612(11) Uani 1 1 d . . .
Fe1 Fe 0.47430(3) 0.68872(2) 0.34904(3) 0.01929(11) Uani 1 1 d . . .
Fe2 Fe 0.02471(3) 0.82401(2) 0.67028(3) 0.01879(11) Uani 1 1 d . . .
C1 C 0.4981(3) 0.8758(2) 0.3762(3) 0.0418(8) Uani 1 1 d . . .
H1 H 0.4442 0.8815 0.3219 0.050 Uiso 1 1 calc R . .
C2 C 0.5416(2) 0.9482(2) 0.4233(3) 0.0352(8) Uani 1 1 d . . .
H2 H 0.5176 1.0019 0.4006 0.042 Uiso 1 1 calc R . .
C3 C 0.62375(19) 0.9410(2) 0.5072(2) 0.0296(7) Uani 1 1 d . . .
H3 H 0.6553 0.9888 0.5405 0.036 Uiso 1 1 calc R . .
C4 C 0.6518(2) 0.8647(2) 0.5342(2) 0.0277(6) Uani 1 1 d . . .
H4 H 0.7055 0.8573 0.5886 0.033 Uiso 1 1 calc R . .
C5 C 0.6045(2) 0.79135(19) 0.4847(2) 0.0272(6) Uani 1 1 d . . .
C6 C 0.6363(2) 0.7010(2) 0.51684(19) 0.0251(6) Uani 1 1 d . . .
C7 C 0.5822(2) 0.55393(19) 0.4577(2) 0.0269(6) Uani 1 1 d . . .
C8 C 0.5048(2) 0.51371(19) 0.3813(2) 0.0256(6) Uani 1 1 d . . .
C9 C 0.4905(2) 0.4268(2) 0.3655(3) 0.0395(9) Uani 1 1 d . . .
H9 H 0.5342 0.3889 0.4046 0.047 Uiso 1 1 calc R . .
C10 C 0.4144(3) 0.3949(2) 0.2945(3) 0.0388(8) Uani 1 1 d . . .
H10 H 0.4065 0.3360 0.2865 0.047 Uiso 1 1 calc R . .
C11 C 0.3494(3) 0.4495(3) 0.2346(3) 0.0510(10) Uani 1 1 d . . .
H11 H 0.2971 0.4291 0.1854 0.061 Uiso 1 1 calc R . .
C12 C 0.3655(2) 0.5356(2) 0.2510(3) 0.0381(8) Uani 1 1 d . . .
H12 H 0.3224 0.5736 0.2112 0.046 Uiso 1 1 calc R . .
C13 C 0.54596(19) 0.67554(17) 0.2685(2) 0.0247(6) Uani 1 1 d . . .
C14 C 0.3891(2) 0.70358(19) 0.4148(2) 0.0251(6) Uani 1 1 d . . .
C15 C 0.3863(2) 0.73444(16) 0.2240(2) 0.0260(6) Uani 1 1 d . . .
C16 C 0.11412(19) 0.79863(18) 0.60995(19) 0.0219(6) Uani 1 1 d . . .
C17 C 0.11169(18) 0.78931(18) 0.7991(2) 0.0235(6) Uani 1 1 d . . .
C18 C -0.0524(2) 0.84333(19) 0.7444(2) 0.0259(6) Uani 1 1 d . . .
C19 C 0.1290(2) 0.9836(2) 0.7477(3) 0.0393(8) Uani 1 1 d . . .
H19 H 0.1731 0.9493 0.7927 0.047 Uiso 1 1 calc R . .
C20 C 0.1444(3) 1.0679(2) 0.7500(3) 0.0426(9) Uani 1 1 d . . .
H20 H 0.1974 1.0915 0.7945 0.051 Uiso 1 1 calc R . .
C21 C 0.0767(3) 1.1196(2) 0.6821(3) 0.0460(9) Uani 1 1 d . . .
H21 H 0.0850 1.1784 0.6800 0.055 Uiso 1 1 calc R . .
C22 C 0.0001(3) 1.0828(2) 0.6206(3) 0.0483(10) Uani 1 1 d . . .
H22 H -0.0471 1.1165 0.5797 0.058 Uiso 1 1 calc R . .
C23 C -0.0077(2) 0.9951(2) 0.6188(2) 0.0298(7) Uani 1 1 d . . .
C24 C -0.0865(2) 0.9495(2) 0.5481(2) 0.0293(7) Uani 1 1 d . . .
C25 C -0.1363(2) 0.8010(2) 0.5046(3) 0.0354(7) Uani 1 1 d . . .
C26 C -0.1037(2) 0.7228(2) 0.5430(2) 0.0368(8) Uani 1 1 d . . .
C27 C -0.1588(3) 0.6558(3) 0.4926(3) 0.0550(11) Uani 1 1 d . . .
H27 H -0.2148 0.6667 0.4433 0.066 Uiso 1 1 calc R . .
C28 C -0.1290(3) 0.5719(3) 0.5168(3) 0.0557(11) Uani 1 1 d . . .
H28 H -0.1770 0.5396 0.4741 0.067 Uiso 1 1 d R . .
C29 C -0.0462(3) 0.5560(2) 0.5898(3) 0.0442(9) Uani 1 1 d . . .
H29 H -0.0269 0.4999 0.6059 0.053 Uiso 1 1 calc R . .
C30 C 0.0091(3) 0.6240(2) 0.6401(3) 0.0433(8) Uani 1 1 d . . .
H30 H 0.0619 0.6077 0.6794 0.052 Uiso 1 1 d R . .
N1 N 0.52948(17) 0.79904(17) 0.4046(2) 0.0296(6) Uani 1 1 d . . .
N2 N 0.57150(17) 0.64427(16) 0.45821(16) 0.0264(5) Uani 1 1 d . . .
N3 N 0.43983(18) 0.56815(15) 0.32094(19) 0.0272(5) Uani 1 1 d . . .
N4 N 0.05430(16) 0.94468(15) 0.68494(18) 0.0235(5) Uani 1 1 d . . .
N5 N -0.07416(18) 0.86083(18) 0.55669(18) 0.0312(6) Uani 1 1 d . . .
N6 N -0.02007(18) 0.70729(15) 0.61642(19) 0.0283(6) Uani 1 1 d . . .
N7 N 0.15843(17) 0.77438(17) 0.57091(19) 0.0295(6) Uani 1 1 d . . .
N8 N 0.34050(16) 0.71559(16) 0.45327(17) 0.0238(5) Uani 1 1 d . . .
N9 N -0.1010(2) 0.8581(2) 0.7804(3) 0.0560(9) Uani 1 1 d . . .
N10 N 0.5903(2) 0.6608(2) 0.2272(3) 0.0569(9) Uani 1 1 d . . .
N11 N 0.34110(17) 0.75319(17) 0.14851(18) 0.0288(6) Uani 1 1 d . . .
N12 N 0.15761(16) 0.77505(18) 0.87911(18) 0.0298(6) Uani 1 1 d . . .
O1 O 0.70397(16) 0.68259(16) 0.58425(19) 0.0455(6) Uani 1 1 d . . .
O2 O 0.64615(17) 0.51530(17) 0.5122(2) 0.0480(7) Uani 1 1 d . . .
O3 O -0.20624(16) 0.81186(17) 0.43503(18) 0.0454(6) Uani 1 1 d . . .
O4 O -0.15232(18) 0.98522(18) 0.4902(2) 0.0530(7) Uani 1 1 d . . .
O5 O 0.26384(17) 0.88548(15) 0.48017(19) 0.0430(6) Uani 1 1 d . . .
H5A H 0.2288 0.9148 0.4991 0.052 Uiso 1 1 d R . .
H5C H 0.2495 0.8920 0.4179 0.052 Uiso 1 1 d R . .
O6 O 0.2397(4) 0.5839(3) 0.5421(4) 0.0561(15) Uani 0.50 1 d P . .
H6D H 0.2615 0.5775 0.6049 0.067 Uiso 0.50 1 d PR . .
H6A H 0.2753 0.5530 0.5131 0.067 Uiso 0.50 1 d PR . .
O7 O 0.74422(17) 0.95349(18) 0.7818(2) 0.0507(7) Uani 1 1 d . . .
H7D H 0.6888 0.9459 0.7473 0.061 Uiso 1 1 d R . .
H7C H 0.7752 0.9201 0.7613 0.061 Uiso 1 1 d R . .
O8 O 0.74345(18) 0.10795(18) 0.7105(2) 0.0541(7) Uani 1 1 d . . .
H8A H 0.7965 0.0896 0.7414 0.065 Uiso 1 1 d R . .
H8B H 0.7087 0.0866 0.7363 0.065 Uiso 1 1 d R . .

loop_
_atom_site_aniso_label
_atom_site_aniso_U_11
_atom_site_aniso_U_22
_atom_site_aniso_U_33
_atom_site_aniso_U_23
_atom_site_aniso_U_13
_atom_site_aniso_U_12
Cu1 0.0269(2) 0.0344(2) 0.01720(18) -0.00698(14) 0.00846(15) -0.00041(15)
Fe1 0.0188(2) 0.0235(2) 0.0180(2) 0.00123(15) 0.00972(16) 0.00331(15)
Fe2 0.0162(2) 0.0262(2) 0.01501(19) 0.00546(15) 0.00703(15) 0.00742(15)
C1 0.045(2) 0.0262(16) 0.051(2) 0.0024(15) 0.0154(17) -0.0129(15)
C2 0.0335(18) 0.0292(16) 0.052(2) -0.0129(15) 0.0268(16) -0.0099(14)
C3 0.0204(15) 0.0302(16) 0.0395(17) 0.0049(13) 0.0128(13) -0.0028(12)
C4 0.0215(14) 0.0358(17) 0.0246(14) -0.0028(12) 0.0072(12) 0.0032(13)
C5 0.0331(17) 0.0227(14) 0.0286(16) 0.0014(11) 0.0148(13) -0.0040(12)
C6 0.0273(15) 0.0378(17) 0.0098(12) 0.0079(11) 0.0067(11) 0.0009(13)
C7 0.0267(15) 0.0290(15) 0.0261(15) 0.0033(12) 0.0111(12) -0.0015(13)
C8 0.0343(16) 0.0314(15) 0.0174(13) 0.0048(11) 0.0169(12) -0.0009(13)
C9 0.043(2) 0.0416(19) 0.047(2) 0.0187(16) 0.0319(17) 0.0298(17)
C10 0.066(2) 0.0258(16) 0.0393(19) 0.0074(14) 0.0367(19) 0.0112(16)
C11 0.053(2) 0.054(2) 0.048(2) -0.0133(18) 0.0207(19) -0.028(2)
C12 0.0370(19) 0.0329(17) 0.055(2) -0.0081(15) 0.0290(17) -0.0141(14)
C13 0.0177(14) 0.0173(13) 0.0367(17) 0.0088(11) 0.0078(13) 0.0029(10)
C14 0.0280(16) 0.0270(15) 0.0199(14) 0.0023(11) 0.0086(12) 0.0091(12)
C15 0.0408(18) 0.0118(12) 0.0279(16) 0.0015(11) 0.0159(14) -0.0064(12)
C16 0.0257(15) 0.0261(14) 0.0138(12) 0.0105(10) 0.0073(11) 0.0037(11)
C17 0.0157(14) 0.0284(14) 0.0238(15) 0.0017(11) 0.0047(12) 0.0009(11)
C18 0.0289(16) 0.0286(15) 0.0254(15) 0.0090(12) 0.0162(13) 0.0049(12)
C19 0.0178(16) 0.052(2) 0.053(2) -0.0109(17) 0.0188(15) -0.0018(14)
C20 0.042(2) 0.046(2) 0.056(2) -0.0206(18) 0.0369(18) -0.0161(17)
C21 0.051(2) 0.0376(19) 0.063(3) -0.0172(18) 0.036(2) -0.0157(18)
C22 0.068(3) 0.0282(17) 0.060(2) 0.0037(16) 0.037(2) 0.0015(17)
C23 0.0342(17) 0.0278(15) 0.0348(16) 0.0061(13) 0.0213(14) 0.0119(13)
C24 0.0388(17) 0.0364(16) 0.0132(13) 0.0107(11) 0.0105(12) 0.0231(14)
C25 0.0253(17) 0.047(2) 0.0360(18) -0.0047(15) 0.0136(14) 0.0013(14)
C26 0.0254(16) 0.059(2) 0.0269(16) -0.0077(15) 0.0112(13) -0.0027(15)
C27 0.069(3) 0.050(2) 0.044(2) 0.0026(18) 0.020(2) -0.023(2)
C28 0.070(3) 0.054(2) 0.040(2) 0.0034(18) 0.016(2) -0.023(2)
C29 0.062(3) 0.042(2) 0.0378(19) -0.0054(16) 0.0298(19) 0.0028(18)
C30 0.056(2) 0.044(2) 0.0351(18) -0.0033(15) 0.0227(17) 0.0015(17)
N1 0.0236(13) 0.0375(15) 0.0335(14) -0.0138(11) 0.0173(11) -0.0082(11)
N2 0.0301(13) 0.0360(14) 0.0111(11) 0.0097(10) 0.0056(10) 0.0046(11)
N3 0.0364(14) 0.0228(12) 0.0371(14) -0.0023(10) 0.0307(12) -0.0028(11)
N4 0.0295(13) 0.0201(11) 0.0291(12) -0.0020(10) 0.0202(11) -0.0030(10)
N5 0.0316(14) 0.0437(16) 0.0172(12) 0.0038(10) 0.0079(11) -0.0065(12)
N6 0.0355(15) 0.0165(11) 0.0329(14) 0.0037(10) 0.0129(12) 0.0018(10)
N7 0.0284(14) 0.0412(15) 0.0265(13) -0.0016(11) 0.0188(12) -0.0017(11)
N8 0.0195(12) 0.0351(13) 0.0207(12) 0.0002(10) 0.0121(10) 0.0055(10)
N9 0.052(2) 0.066(2) 0.060(2) -0.0168(18) 0.0333(18) -0.0091(18)
N10 0.054(2) 0.063(2) 0.067(2) -0.0094(18) 0.039(2) -0.0039(18)
N11 0.0217(13) 0.0432(15) 0.0174(13) -0.0028(10) 0.0027(10) 0.0009(11)
N12 0.0134(12) 0.0466(16) 0.0242(14) 0.0029(11) 0.0012(10) 0.0006(11)
O1 0.0329(14) 0.0439(14) 0.0428(14) 0.0135(11) -0.0049(11) 0.0078(11)
O2 0.0405(15) 0.0489(15) 0.0539(16) 0.0249(12) 0.0170(12) 0.0229(12)
O3 0.0265(13) 0.0539(15) 0.0352(13) -0.0009(11) -0.0117(10) 0.0026(11)
O4 0.0469(16) 0.0484(15) 0.0470(15) -0.0010(12) -0.0009(12) 0.0117(12)
O5 0.0483(15) 0.0387(13) 0.0530(15) 0.0024(11) 0.0314(13) 0.0006(11)
O6 0.071(4) 0.060(4) 0.046(3) 0.010(3) 0.031(3) 0.024(3)
O7 0.0381(14) 0.0637(18) 0.0551(16) 0.0173(13) 0.0230(12) -0.0038(12)
O8 0.0500(16) 0.0552(17) 0.0542(16) 0.0316(13) 0.0163(13) 0.0262(13)

loop_
_geom_bond_atom_site_label_1
_geom_bond_atom_site_label_2
_geom_bond_distance
_geom_bond_site_symmetry_2
_geom_bond_publ_flag
Cu1 N11 1.967(2) 4_576 ?
Cu1 N12 1.967(2) 4_575 ?
Cu1 N7 2.006(2) . ?
Cu1 N8 2.012(2) . ?
Cu1 O5 2.267(2) . ?
Fe1 N2 1.888(2) . ?
Fe1 C13 1.940(3) . ?
Fe1 C14 1.959(3) . ?
Fe1 N3 1.962(2) . ?
Fe1 C15 1.965(3) . ?
Fe1 N1 1.966(3) . ?
Fe2 N5 1.896(3) . ?
Fe2 N4 1.936(2) . ?
Fe2 C17 1.942(3) . ?
Fe2 C18 1.949(3) . ?
Fe2 C16 1.988(3) . ?
Fe2 N6 2.007(2) . ?
C1 N1 1.306(4) . ?
C1 C2 1.368(4) . ?
C1 H1 0.9300 . ?
C2 C3 1.423(5) . ?
C2 H2 0.9300 . ?
C3 C4 1.282(4) . ?
C3 H3 0.9300 . ?
C4 C5 1.412(4) . ?
C4 H4 0.9300 . ?
C5 N1 1.327(4) . ?
C5 C6 1.514(4) . ?
C6 O1 1.191(4) . ?
C6 N2 1.387(4) . ?
C7 O2 1.197(4) . ?
C7 N2 1.422(4) . ?
C7 C8 1.460(4) . ?
C8 N3 1.375(4) . ?
C8 C9 1.381(5) . ?
C9 C10 1.362(5) . ?
C9 H9 0.9300 . ?
C10 C11 1.375(6) . ?
C10 H10 0.9300 . ?
C11 C12 1.374(5) . ?
C11 H11 0.9300 . ?
C12 N3 1.342(4) . ?
C12 H12 0.9300 . ?
C13 N10 1.116(4) . ?
C14 N8 1.136(4) . ?
C15 N11 1.102(4) . ?
C16 N7 1.131(4) . ?
C17 N12 1.138(4) . ?
C18 N9 1.119(4) . ?
C19 C20 1.338(5) . ?
C19 N4 1.347(4) . ?
C19 H19 0.9300 . ?
C20 C21 1.414(6) . ?
C20 H20 0.9300 . ?
C21 C22 1.347(6) . ?
C21 H21 0.9300 . ?
C22 C23 1.376(5) . ?
C22 H22 0.9300 . ?
C23 N4 1.346(4) . ?
C23 C24 1.478(5) . ?
C24 O4 1.210(4) . ?
C24 N5 1.398(4) . ?
C25 O3 1.207(4) . ?
C25 C26 1.363(5) . ?
C25 N5 1.368(4) . ?
C26 N6 1.385(4) . ?
C26 C27 1.388(5) . ?
C27 C28 1.394(6) . ?
C27 H27 0.9300 . ?
C28 C29 1.375(6) . ?
C28 H28 0.9346 . ?
C29 C30 1.400(5) . ?
C29 H29 0.9300 . ?
C30 N6 1.382(4) . ?
C30 H30 0.8641 . ?
N11 Cu1 1.967(2) 4_575 ?
N12 Cu1 1.967(2) 4_576 ?
O5 H5A 0.8498 . ?
O5 H5C 0.8499 . ?
O6 H6D 0.8500 . ?
O6 H6A 0.9600 . ?
O7 H7D 0.8499 . ?
O7 H7C 0.8501 . ?
O8 H8A 0.8500 . ?
O8 H8B 0.8499 . ?
